data_4508111
loop_
_publ_author_name
'Toda, Tomoyuki'
'Nakata, Norio'
'Matsuo, Tsukasa'
'Ishii, Akihiko'

_publ_section_title
;
 Synthesis, Structure, and 1-Hexene Polymerization Catalytic Ability of
 Group 5 Metal Complexes Incorporating an [OSSO]-Type Ligand
;
_journal_issue 8
_journal_name_full 'ACS Catalysis'
_journal_page_first 1764
_journal_paper_doi 10.1021/cs4003996
_journal_volume 3
_journal_year 2013
_chemical_formula_moiety 'C38 H58 Cl3 Nb O2 S2, 0.5(C12), 2(C6 H6)'
_chemical_formula_sum 'C56 H70 Cl3 Nb O2 S2'
_chemical_formula_weight 1038.50
_chemical_name_common C8H14[OSSO]NbCl3
_chemical_name_systematic
; 
 C8H14[OSSO]NbCl3 
;
_space_group_IT_number 14
_symmetry_cell_setting monoclinic
_symmetry_Int_Tables_number 14
_symmetry_space_group_name_Hall '-P 2ybc'
_symmetry_space_group_name_H-M 'P 1 21/c 1'
_atom_sites_solution_hydrogens geom
_atom_sites_solution_primary direct
_atom_sites_solution_secondary difmap
_audit_creation_method SHELXL-97
_cell_angle_alpha 90.00
_cell_angle_beta 103.391(4)
_cell_angle_gamma 90.00
_cell_formula_units_Z 4
_cell_length_a 17.747(5)
_cell_length_b 15.722(4)
_cell_length_c 19.957(6)
_cell_measurement_temperature 100(2)
_cell_volume 5417(3)
_computing_cell_refinement CrystalClear
_computing_data_collection CrystalClear
_computing_data_reduction CrystalClear
_computing_molecular_graphics 'ORTEP-3 for Windows'
_computing_publication_material SHELXL-97
_computing_structure_refinement SHELXL-97
_computing_structure_solution SIR-2004
_diffrn_ambient_temperature 100(2)
_diffrn_measured_fraction_theta_full 0.997
_diffrn_measured_fraction_theta_max 0.997
_diffrn_measurement_device_type 'Rigaku AFC-8 with Saturn70 CCD'
_diffrn_measurement_method \w-scan
_diffrn_radiation_monochromator confocal
_diffrn_radiation_source 'fine-focus rotating anode'
_diffrn_radiation_type MoK\a
_diffrn_radiation_wavelength 0.71075
_diffrn_reflns_av_R_equivalents 0.0541
_diffrn_reflns_av_sigmaI/netI 0.0552
_diffrn_reflns_limit_h_max 21
_diffrn_reflns_limit_h_min -21
_diffrn_reflns_limit_k_max 19
_diffrn_reflns_limit_k_min -16
_diffrn_reflns_limit_l_max 21
_diffrn_reflns_limit_l_min -24
_diffrn_reflns_number 37950
_diffrn_reflns_theta_full 25.50
_diffrn_reflns_theta_max 25.50
_diffrn_reflns_theta_min 2.59
_exptl_absorpt_coefficient_mu 0.486
_exptl_absorpt_correction_T_max 0.9714
_exptl_absorpt_correction_T_min 0.9091
_exptl_absorpt_correction_type empirical
_exptl_crystal_colour orange
_exptl_crystal_density_diffrn 1.273
_exptl_crystal_density_meas ?
_exptl_crystal_density_method 'not measured'
_exptl_crystal_description prism
_exptl_crystal_F_000 2184
_exptl_crystal_size_max 0.20
_exptl_crystal_size_mid 0.08
_exptl_crystal_size_min 0.06
_refine_diff_density_max 0.721
_refine_diff_density_min -0.806
_refine_diff_density_rms 0.083
_refine_ls_extinction_method none
_refine_ls_goodness_of_fit_ref 1.077
_refine_ls_hydrogen_treatment constr
_refine_ls_matrix_type full
_refine_ls_number_parameters 660
_refine_ls_number_reflns 10048
_refine_ls_number_restraints 217
_refine_ls_restrained_S_all 1.113
_refine_ls_R_factor_all 0.0854
_refine_ls_R_factor_gt 0.0634
_refine_ls_shift/su_max 0.003
_refine_ls_shift/su_mean 0.000
_refine_ls_structure_factor_coef Fsqd
_refine_ls_weighting_details 'calc w=1/[\s^2^(Fo^2^)+(0.0757P)^2^+5.7992P] where P=(Fo^2^+2Fc^2^)/3'
_refine_ls_weighting_scheme calc
_refine_ls_wR_factor_gt 0.1493
_refine_ls_wR_factor_ref 0.1659
_reflns_number_gt 7801
_reflns_number_total 10048
_reflns_threshold_expression >2sigma(I)
_cod_data_source_file cs4003996_si_003.cif
_cod_data_source_block riken16
_cod_depositor_comments
;
The following automatic conversions were performed:

'_exptl_crystal_density_meas' value 'not measured' was changed to '?'
- the value is perceived as not measured.

Automatic conversion script
Id: cif_fix_values 3008 2015-01-20 13:52:24Z robertas 
;
_cod_original_sg_symbol_H-M 'P 21/c'
_cod_database_code 4508111

loop_
_symmetry_equiv_pos_as_xyz
'x, y, z'
'-x, y+1/2, -z+1/2'
'-x, -y, -z'
'x, -y-1/2, z-1/2'

loop_
_atom_site_label
_atom_site_type_symbol
_atom_site_fract_x
_atom_site_fract_y
_atom_site_fract_z
_atom_site_U_iso_or_equiv
_atom_site_adp_type
_atom_site_occupancy
_atom_site_symmetry_multiplicity
_atom_site_calc_flag
_atom_site_refinement_flags
_atom_site_disorder_assembly
_atom_site_disorder_group
Nb1 Nb 0.08792(3) 0.10937(2) 0.297341(18) 0.03386(14) Uani 1 1 d . A .
S1 S 0.07124(7) 0.26629(6) 0.34386(5) 0.0330(3) Uani 1 1 d . . .
C1 C 0.0334(3) 0.2642(3) 0.4218(2) 0.0334(10) Uani 1 1 d . . .
H33 H -0.0203 0.2405 0.4100 0.040 Uiso 1 1 calc R . .
C2 C 0.0859(3) 0.2022(3) 0.4693(2) 0.0353(10) Uani 1 1 d . . .
H34 H 0.1408 0.2182 0.4704 0.042 Uiso 1 1 calc R . .
S2 S 0.06676(7) 0.09874(6) 0.42620(5) 0.0348(3) Uani 1 1 d . . .
C3 C 0.0769(3) 0.1990(3) 0.5439(2) 0.0417(11) Uani 1 1 d . . .
H1 H 0.1172 0.1604 0.5700 0.050 Uiso 1 1 calc R . .
H2 H 0.0880 0.2565 0.5639 0.050 Uiso 1 1 calc R . .
C4 C -0.0004(3) 0.1707(3) 0.5562(2) 0.0525(14) Uani 1 1 d . . .
H3 H 0.0050 0.1661 0.6066 0.063 Uiso 1 1 calc R . .
H4 H -0.0114 0.1129 0.5367 0.063 Uiso 1 1 calc R . .
C5 C -0.0707(3) 0.2269(3) 0.5269(3) 0.0583(15) Uani 1 1 d . . .
H5 H -0.1136 0.2092 0.5479 0.070 Uiso 1 1 calc R . .
H6 H -0.0875 0.2160 0.4768 0.070 Uiso 1 1 calc R . .
C6 C -0.0581(4) 0.3232(3) 0.5380(3) 0.0619(16) Uani 1 1 d . . .
H7 H -0.0134 0.3319 0.5775 0.074 Uiso 1 1 calc R . .
H8 H -0.1043 0.3473 0.5509 0.074 Uiso 1 1 calc R . .
C7 C -0.0434(3) 0.3738(3) 0.4761(3) 0.0515(13) Uani 1 1 d . . .
H9 H -0.0431 0.4350 0.4880 0.062 Uiso 1 1 calc R . .
H10 H -0.0883 0.3644 0.4368 0.062 Uiso 1 1 calc R . .
C8 C 0.0307(3) 0.3552(3) 0.4509(2) 0.0410(11) Uani 1 1 d . . .
H11 H 0.0762 0.3634 0.4897 0.049 Uiso 1 1 calc R . .
H12 H 0.0346 0.3968 0.4146 0.049 Uiso 1 1 calc R . .
C9 C -0.0161(3) 0.3020(3) 0.2830(2) 0.0372(10) Uani 1 1 d . . .
H13 H -0.0261 0.3620 0.2936 0.045 Uiso 1 1 calc R . .
H14 H -0.0067 0.3005 0.2361 0.045 Uiso 1 1 calc R . .
C10 C -0.0878(3) 0.2505(3) 0.2833(2) 0.0372(10) Uani 1 1 d . . .
C11 C -0.1537(3) 0.2912(3) 0.2917(2) 0.0422(11) Uani 1 1 d . . .
H15 H -0.1524 0.3509 0.2990 0.051 Uiso 1 1 calc R . .
C12 C -0.2223(3) 0.2472(3) 0.2898(3) 0.0458(12) Uani 1 1 d . . .
C13 C -0.2221(3) 0.1603(3) 0.2767(2) 0.0428(11) Uani 1 1 d . . .
H16 H -0.2690 0.1300 0.2740 0.051 Uiso 1 1 calc R . .
C14 C -0.1578(3) 0.1144(3) 0.2672(2) 0.0377(11) Uani 1 1 d . . .
C15 C -0.0891(3) 0.1611(3) 0.2733(2) 0.0354(10) Uani 1 1 d . . .
C16 C -0.2932(3) 0.2936(3) 0.3037(3) 0.0596(15) Uani 1 1 d . . .
C17 C -0.3079(4) 0.3757(4) 0.2637(5) 0.101(3) Uani 1 1 d . . .
H35 H -0.3164 0.3636 0.2144 0.152 Uiso 1 1 calc R . .
H36 H -0.2630 0.4132 0.2780 0.152 Uiso 1 1 calc R . .
H37 H -0.3539 0.4035 0.2729 0.152 Uiso 1 1 calc R . .
C18 C -0.3665(4) 0.2384(4) 0.2879(5) 0.107(3) Uani 1 1 d . . .
H38 H -0.4098 0.2706 0.2981 0.161 Uiso 1 1 calc R . .
H39 H -0.3577 0.1870 0.3165 0.161 Uiso 1 1 calc R . .
H40 H -0.3789 0.2223 0.2392 0.161 Uiso 1 1 calc R . .
C19 C -0.2747(4) 0.3161(5) 0.3825(4) 0.090(2) Uani 1 1 d . . .
H41 H -0.2331 0.3584 0.3926 0.135 Uiso 1 1 calc R . .
H42 H -0.2583 0.2646 0.4096 0.135 Uiso 1 1 calc R . .
H43 H -0.3212 0.3393 0.3943 0.135 Uiso 1 1 calc R . .
C20 C -0.1636(3) 0.0191(3) 0.2521(2) 0.0418(11) Uani 1 1 d . . .
C21 C -0.1260(4) -0.0299(3) 0.3185(3) 0.0577(15) Uani 1 1 d . . .
H44 H -0.0718 -0.0126 0.3342 0.087 Uiso 1 1 calc R . .
H45 H -0.1286 -0.0911 0.3091 0.087 Uiso 1 1 calc R . .
H46 H -0.1539 -0.0171 0.3543 0.087 Uiso 1 1 calc R . .
C22 C -0.1240(3) -0.0045(3) 0.1935(2) 0.0491(13) Uani 1 1 d . . .
H47 H -0.1435 0.0325 0.1537 0.074 Uiso 1 1 calc R . .
H48 H -0.1354 -0.0639 0.1801 0.074 Uiso 1 1 calc R . .
H49 H -0.0678 0.0030 0.2093 0.074 Uiso 1 1 calc R . .
C23 C -0.2487(3) -0.0102(3) 0.2293(3) 0.0579(15) Uani 1 1 d . . .
H50 H -0.2742 -0.0033 0.2676 0.087 Uiso 1 1 calc R . .
H51 H -0.2504 -0.0702 0.2158 0.087 Uiso 1 1 calc R . .
H52 H -0.2756 0.0242 0.1901 0.087 Uiso 1 1 calc R . .
O1 O -0.02061(18) 0.12228(17) 0.27025(14) 0.0342(7) Uani 1 1 d . . .
Cl1 Cl 0.07639(8) -0.03985(6) 0.32943(6) 0.0454(3) Uani 1 1 d . . .
Cl2 Cl 0.09787(8) 0.03003(7) 0.19467(6) 0.0461(3) Uani 1 1 d . . .
Cl3 Cl 0.11858(8) 0.21883(7) 0.21982(5) 0.0433(3) Uani 1 1 d . . .
C24 C 0.1525(3) 0.0418(3) 0.4716(2) 0.0433(12) Uani 1 1 d . . .
H17 H 0.1499 0.0362 0.5204 0.052 Uiso 1 1 calc R . .
H18 H 0.1504 -0.0164 0.4523 0.052 Uiso 1 1 calc R . .
C25 C 0.2302(3) 0.0801(3) 0.4697(2) 0.0434(12) Uani 1 1 d . . .
C26 C 0.2865(3) 0.0800(3) 0.5307(2) 0.0503(13) Uani 1 1 d . A .
H19 H 0.2729 0.0621 0.5719 0.060 Uiso 1 1 calc R . .
C27 C 0.3622(4) 0.1053(3) 0.5334(3) 0.0554(15) Uani 1 1 d D . .
C28 C 0.3794(3) 0.1316(3) 0.4723(3) 0.0537(14) Uani 1 1 d . A .
H20 H 0.4313 0.1474 0.4732 0.064 Uiso 1 1 calc R . .
C29 C 0.3244(3) 0.1361(3) 0.4090(3) 0.0458(12) Uani 1 1 d . . .
C30 C 0.2485(3) 0.1101(3) 0.4090(2) 0.0386(11) Uani 1 1 d . A .
C31 C 0.4328(6) 0.1122(6) 0.5980(6) 0.052(4) Uani 0.607(10) 1 d PD A 1
C32 C 0.4667(6) 0.2024(6) 0.6086(5) 0.070(3) Uani 0.607(10) 1 d PD A 1
H62 H 0.4882 0.2180 0.5693 0.105 Uiso 0.607(10) 1 calc PR A 1
H63 H 0.5078 0.2041 0.6509 0.105 Uiso 0.607(10) 1 calc PR A 1
H64 H 0.4257 0.2426 0.6124 0.105 Uiso 0.607(10) 1 calc PR A 1
C33 C 0.4013(7) 0.0853(10) 0.6605(6) 0.086(5) Uani 0.607(10) 1 d PD A 1
H65 H 0.3617 0.1259 0.6670 0.129 Uiso 0.607(10) 1 calc PR A 1
H66 H 0.4437 0.0844 0.7018 0.129 Uiso 0.607(10) 1 calc PR A 1
H67 H 0.3784 0.0284 0.6525 0.129 Uiso 0.607(10) 1 calc PR A 1
C34 C 0.4953(6) 0.0494(7) 0.5871(7) 0.064(3) Uani 0.607(10) 1 d PD A 1
H68 H 0.5147 0.0670 0.5471 0.096 Uiso 0.607(10) 1 calc PR A 1
H69 H 0.4729 -0.0078 0.5792 0.096 Uiso 0.607(10) 1 calc PR A 1
H70 H 0.5381 0.0488 0.6282 0.096 Uiso 0.607(10) 1 calc PR A 1
C35 C 0.3477(3) 0.1695(3) 0.3441(3) 0.0474(12) Uani 1 1 d . A .
C36 C 0.3052(3) 0.2543(3) 0.3220(3) 0.0512(13) Uani 1 1 d . . .
H53 H 0.2494 0.2462 0.3167 0.077 Uiso 1 1 calc R A .
H54 H 0.3154 0.2729 0.2781 0.077 Uiso 1 1 calc R . .
H55 H 0.3239 0.2976 0.3573 0.077 Uiso 1 1 calc R . .
C37 C 0.4337(3) 0.1875(4) 0.3545(3) 0.0637(16) Uani 1 1 d . . .
H56 H 0.4488 0.2324 0.3891 0.096 Uiso 1 1 calc R A .
H57 H 0.4446 0.2061 0.3109 0.096 Uiso 1 1 calc R . .
H58 H 0.4632 0.1357 0.3703 0.096 Uiso 1 1 calc R . .
C38 C 0.3270(3) 0.1027(3) 0.2851(3) 0.0523(13) Uani 1 1 d . . .
H59 H 0.3524 0.0486 0.3008 0.078 Uiso 1 1 calc R A .
H60 H 0.3448 0.1230 0.2450 0.078 Uiso 1 1 calc R . .
H61 H 0.2707 0.0944 0.2724 0.078 Uiso 1 1 calc R . .
O2 O 0.19177(19) 0.11128(17) 0.34954(14) 0.0373(7) Uani 1 1 d . . .
C39 C 0.2604(4) 0.0894(4) 0.9712(3) 0.0695(18) Uani 1 1 d . . .
H21 H 0.2720 0.0788 0.9278 0.083 Uiso 1 1 calc R . .
C40 C 0.2747(4) 0.1682(4) 1.0012(3) 0.0726(19) Uani 1 1 d . . .
H22 H 0.2968 0.2118 0.9788 0.087 Uiso 1 1 calc R . .
C41 C 0.2571(4) 0.1842(3) 1.0635(3) 0.0625(16) Uani 1 1 d . . .
H23 H 0.2675 0.2385 1.0844 0.075 Uiso 1 1 calc R . .
C42 C 0.2243(3) 0.1207(3) 1.0955(3) 0.0541(14) Uani 1 1 d . . .
H24 H 0.2113 0.1315 1.1383 0.065 Uiso 1 1 calc R . .
C43 C 0.2108(3) 0.0432(3) 1.0655(3) 0.0535(14) Uani 1 1 d . . .
H25 H 0.1881 -0.0001 1.0876 0.064 Uiso 1 1 calc R . .
C44 C 0.2294(4) 0.0258(3) 1.0040(3) 0.0591(15) Uani 1 1 d . . .
H26 H 0.2210 -0.0293 0.9842 0.071 Uiso 1 1 calc R . .
C45 C 0.3653(5) 0.7203(5) 0.4784(4) 0.114(3) Uani 1 1 d D . .
H27 H 0.4032 0.6811 0.5015 0.137 Uiso 1 1 calc R . .
C46 C 0.3022(6) 0.6922(5) 0.4277(4) 0.115(4) Uani 1 1 d D . .
H28 H 0.2961 0.6333 0.4172 0.138 Uiso 1 1 calc R . .
C47 C 0.2489(4) 0.7497(6) 0.3930(4) 0.112(4) Uani 1 1 d D . .
H29 H 0.2058 0.7300 0.3588 0.134 Uiso 1 1 calc R . .
C48 C 0.2571(4) 0.8365(6) 0.4072(4) 0.103(3) Uani 1 1 d D . .
H30 H 0.2211 0.8761 0.3819 0.123 Uiso 1 1 calc R . .
C49 C 0.3187(4) 0.8644(4) 0.4589(4) 0.086(2) Uani 1 1 d D . .
H31 H 0.3242 0.9233 0.4698 0.103 Uiso 1 1 calc R . .
C50 C 0.3720(4) 0.8068(5) 0.4947(4) 0.097(2) Uani 1 1 d D . .
H32 H 0.4134 0.8262 0.5306 0.116 Uiso 1 1 calc R . .
C51 C 0.5634(7) 0.5644(9) 0.3744(7) 0.196(5) Uani 1 1 d DU . .
C52 C 0.4943(10) 0.6046(8) 0.3547(9) 0.201(10) Uani 0.472(10) 1 d PDU B 1
C53 C 0.4295(7) 0.5495(10) 0.3398(11) 0.180(8) Uani 0.472(10) 1 d PDU B 1
C54 C 0.4486(7) 0.4637(8) 0.3461(7) 0.187(5) Uani 1 1 d DU . .
C55 C 0.5175(9) 0.4252(8) 0.3691(10) 0.151(7) Uani 0.472(10) 1 d PDU B 1
C56 C 0.5826(7) 0.4810(11) 0.3811(13) 0.213(10) Uani 0.472(10) 1 d PDU B 1
C57 C 0.4112(9) 0.0867(8) 0.6067(6) 0.054(6) Uani 0.393(10) 1 d PD A 2
C58 C 0.3926(10) 0.1493(10) 0.6608(7) 0.055(4) Uani 0.393(10) 1 d PD A 2
H71 H 0.3384 0.1423 0.6633 0.082 Uiso 0.393(10) 1 calc PR A 2
H72 H 0.4010 0.2078 0.6473 0.082 Uiso 0.393(10) 1 calc PR A 2
H73 H 0.4266 0.1373 0.7060 0.082 Uiso 0.393(10) 1 calc PR A 2
C59 C 0.4106(10) -0.0052(9) 0.6343(8) 0.073(5) Uani 0.393(10) 1 d PD A 2
H74 H 0.3585 -0.0194 0.6395 0.110 Uiso 0.393(10) 1 calc PR A 2
H75 H 0.4474 -0.0096 0.6791 0.110 Uiso 0.393(10) 1 calc PR A 2
H76 H 0.4256 -0.0449 0.6018 0.110 Uiso 0.393(10) 1 calc PR A 2
C60 C 0.4959(10) 0.1018(16) 0.6031(9) 0.077(6) Uani 0.393(10) 1 d PD A 2
H77 H 0.5012 0.1593 0.5857 0.116 Uiso 0.393(10) 1 calc PR A 2
H78 H 0.5107 0.0600 0.5720 0.116 Uiso 0.393(10) 1 calc PR A 2
H79 H 0.5297 0.0958 0.6492 0.116 Uiso 0.393(10) 1 calc PR A 2
C61 C 0.5055(8) 0.5192(10) 0.3268(6) 0.193(9) Uani 0.528(10) 1 d PDU B 2
C62 C 0.4568(11) 0.4493(12) 0.4174(8) 0.184(9) Uani 0.528(10) 1 d PDU B 2
C63 C 0.5076(12) 0.4998(14) 0.4652(6) 0.174(8) Uani 0.528(10) 1 d PDU . 2
C64 C 0.5612(12) 0.5531(15) 0.4455(7) 0.235(10) Uani 0.528(10) 1 d PDU B 2

loop_
_atom_site_aniso_label
_atom_site_aniso_U_11
_atom_site_aniso_U_22
_atom_site_aniso_U_33
_atom_site_aniso_U_23
_atom_site_aniso_U_13
_atom_site_aniso_U_12
Nb1 0.0561(3) 0.0247(2) 0.0206(2) 0.00027(14) 0.00844(18) 0.00179(18)
S1 0.0512(7) 0.0236(5) 0.0231(5) 0.0037(4) 0.0065(5) 0.0010(5)
C1 0.053(3) 0.025(2) 0.022(2) 0.0008(16) 0.0091(19) 0.0055(19)
C2 0.057(3) 0.025(2) 0.022(2) -0.0010(16) 0.006(2) 0.008(2)
S2 0.0597(7) 0.0233(5) 0.0215(5) 0.0029(4) 0.0096(5) 0.0061(5)
C3 0.068(3) 0.032(2) 0.025(2) 0.0036(18) 0.012(2) 0.011(2)
C4 0.095(4) 0.036(3) 0.034(3) 0.001(2) 0.029(3) 0.012(3)
C5 0.077(4) 0.055(3) 0.055(3) 0.003(3) 0.039(3) -0.001(3)
C6 0.083(4) 0.049(3) 0.064(4) -0.008(3) 0.038(3) 0.017(3)
C7 0.074(4) 0.032(2) 0.051(3) 0.000(2) 0.020(3) 0.015(2)
C8 0.067(3) 0.024(2) 0.032(2) 0.0001(18) 0.014(2) 0.006(2)
C9 0.055(3) 0.028(2) 0.027(2) 0.0069(17) 0.005(2) -0.001(2)
C10 0.050(3) 0.025(2) 0.032(2) 0.0034(18) 0.000(2) -0.003(2)
C11 0.054(3) 0.023(2) 0.047(3) 0.0056(19) 0.006(2) 0.005(2)
C12 0.052(3) 0.028(2) 0.054(3) 0.011(2) 0.007(2) -0.002(2)
C13 0.055(3) 0.032(2) 0.042(3) 0.007(2) 0.011(2) -0.008(2)
C14 0.059(3) 0.026(2) 0.027(2) 0.0070(17) 0.008(2) -0.004(2)
C15 0.056(3) 0.026(2) 0.023(2) 0.0042(16) 0.006(2) 0.002(2)
C16 0.048(3) 0.038(3) 0.095(5) 0.005(3) 0.021(3) 0.002(2)
C17 0.098(6) 0.068(4) 0.153(8) 0.051(5) 0.061(6) 0.046(4)
C18 0.049(4) 0.058(4) 0.206(10) -0.014(5) 0.012(5) 0.003(3)
C19 0.082(5) 0.093(5) 0.105(6) -0.006(4) 0.041(5) 0.010(4)
C20 0.069(3) 0.025(2) 0.032(2) 0.0015(18) 0.013(2) -0.006(2)
C21 0.101(5) 0.026(2) 0.046(3) 0.008(2) 0.015(3) -0.001(3)
C22 0.073(4) 0.037(3) 0.038(3) -0.009(2) 0.016(3) -0.006(3)
C23 0.080(4) 0.040(3) 0.056(3) -0.008(2) 0.021(3) -0.021(3)
O1 0.0511(19) 0.0266(15) 0.0236(14) 0.0013(12) 0.0057(14) -0.0013(14)
Cl1 0.0818(9) 0.0234(5) 0.0304(6) -0.0003(4) 0.0118(6) -0.0010(5)
Cl2 0.0769(9) 0.0337(6) 0.0308(6) -0.0049(5) 0.0190(6) -0.0046(6)
Cl3 0.0724(8) 0.0327(6) 0.0266(5) 0.0034(4) 0.0154(5) -0.0038(5)
C24 0.077(4) 0.027(2) 0.025(2) 0.0034(17) 0.010(2) 0.011(2)
C25 0.065(3) 0.029(2) 0.031(2) -0.0043(19) 0.002(2) 0.020(2)
C26 0.071(4) 0.043(3) 0.031(2) 0.000(2) 0.000(2) 0.022(3)
C27 0.069(4) 0.052(3) 0.036(3) -0.010(2) -0.008(3) 0.023(3)
C28 0.052(3) 0.048(3) 0.053(3) -0.017(2) -0.003(3) 0.018(2)
C29 0.056(3) 0.034(2) 0.044(3) -0.007(2) 0.004(2) 0.020(2)
C30 0.058(3) 0.028(2) 0.026(2) -0.0044(17) 0.003(2) 0.010(2)
C31 0.045(8) 0.062(7) 0.038(5) 0.003(5) -0.010(5) 0.008(6)
C32 0.088(8) 0.062(6) 0.048(6) -0.012(5) -0.011(5) 0.000(6)
C33 0.074(8) 0.141(15) 0.036(6) 0.012(8) 0.000(5) 0.007(9)
C34 0.048(6) 0.056(7) 0.076(8) 0.005(6) -0.010(5) 0.010(5)
C35 0.053(3) 0.042(3) 0.048(3) -0.003(2) 0.013(2) 0.012(2)
C36 0.062(3) 0.040(3) 0.053(3) 0.000(2) 0.015(3) 0.007(2)
C37 0.053(3) 0.060(4) 0.079(4) -0.011(3) 0.017(3) 0.007(3)
C38 0.059(3) 0.058(3) 0.044(3) -0.008(2) 0.019(3) 0.011(3)
O2 0.058(2) 0.0281(15) 0.0247(15) -0.0010(12) 0.0071(14) 0.0055(14)
C39 0.104(5) 0.072(4) 0.040(3) -0.010(3) 0.032(3) -0.025(4)
C40 0.115(6) 0.053(3) 0.050(3) 0.007(3) 0.021(4) -0.028(4)
C41 0.097(5) 0.043(3) 0.043(3) -0.005(2) 0.007(3) -0.013(3)
C42 0.075(4) 0.052(3) 0.033(3) 0.001(2) 0.009(3) 0.000(3)
C43 0.074(4) 0.042(3) 0.046(3) 0.011(2) 0.017(3) -0.004(3)
C44 0.084(4) 0.043(3) 0.051(3) -0.011(2) 0.017(3) -0.013(3)
C45 0.146(9) 0.099(7) 0.102(7) 0.036(6) 0.038(7) 0.018(6)
C46 0.183(11) 0.093(6) 0.099(7) -0.039(5) 0.093(7) -0.062(7)
C47 0.085(6) 0.186(11) 0.072(6) -0.065(6) 0.035(5) -0.051(6)
C48 0.059(5) 0.161(9) 0.092(6) -0.020(6) 0.026(4) 0.027(5)
C49 0.077(5) 0.080(5) 0.113(6) -0.031(5) 0.046(5) -0.007(4)
C50 0.069(5) 0.123(7) 0.092(6) -0.017(5) 0.007(4) -0.023(5)
C51 0.182(10) 0.243(13) 0.178(11) -0.011(11) 0.075(9) -0.004(9)
C52 0.144(14) 0.240(14) 0.165(19) 0.033(18) -0.072(16) -0.057(11)
C53 0.175(12) 0.155(13) 0.22(2) 0.077(17) 0.066(16) -0.041(11)
C54 0.183(9) 0.198(11) 0.182(10) 0.034(10) 0.048(9) 0.006(8)
C55 0.094(11) 0.227(13) 0.133(16) -0.095(14) 0.029(11) 0.003(9)
C56 0.199(12) 0.191(15) 0.24(2) -0.121(18) 0.038(18) -0.047(12)
C57 0.036(10) 0.061(12) 0.059(14) -0.022(10) -0.003(8) 0.006(9)
C58 0.073(10) 0.056(9) 0.026(7) -0.010(7) -0.008(6) 0.005(8)
C59 0.087(12) 0.061(10) 0.058(10) 0.008(8) -0.011(8) 0.025(9)
C60 0.049(11) 0.13(2) 0.041(9) -0.003(12) -0.005(8) 0.007(13)
C61 0.161(18) 0.27(2) 0.164(15) 0.003(15) 0.077(13) -0.035(14)
C62 0.143(17) 0.25(2) 0.158(13) 0.035(16) 0.042(14) -0.022(14)
C63 0.135(17) 0.20(2) 0.181(13) 0.044(16) 0.016(14) -0.003(13)
C64 0.23(2) 0.30(2) 0.182(13) 0.013(19) 0.064(16) -0.072(16)

loop_
_atom_type_symbol
_atom_type_description
_atom_type_scat_dispersion_real
_atom_type_scat_dispersion_imag
_atom_type_scat_source
C C 0.0033 0.0016 'International Tables Vol C Tables 4.2.6.8 and 6.1.1.4'
H H 0.0000 0.0000 'International Tables Vol C Tables 4.2.6.8 and 6.1.1.4'
O O 0.0106 0.0060 'International Tables Vol C Tables 4.2.6.8 and 6.1.1.4'
S S 0.1246 0.1234 'International Tables Vol C Tables 4.2.6.8 and 6.1.1.4'
Cl Cl 0.1484 0.1585 'International Tables Vol C Tables 4.2.6.8 and 6.1.1.4'
Nb Nb -2.0727 0.6215 'International Tables Vol C Tables 4.2.6.8 and 6.1.1.4'

loop_
_geom_angle_atom_site_label_1
_geom_angle_atom_site_label_2
_geom_angle_atom_site_label_3
_geom_angle
_geom_angle_site_symmetry_3
O1 Nb1 O2 162.49(12) .
O1 Nb1 Cl2 94.70(9) .
O2 Nb1 Cl2 102.68(9) .
O1 Nb1 Cl1 92.08(9) .
O2 Nb1 Cl1 90.06(9) .
Cl2 Nb1 Cl1 75.93(4) .
O1 Nb1 Cl3 95.99(9) .
O2 Nb1 Cl3 90.35(9) .
Cl2 Nb1 Cl3 76.10(4) .
Cl1 Nb1 Cl3 151.41(4) .
O1 Nb1 S1 79.20(9) .
O2 Nb1 S1 88.07(9) .
Cl2 Nb1 S1 142.93(4) .
Cl1 Nb1 S1 140.22(4) .
Cl3 Nb1 S1 68.36(4) .
O1 Nb1 S2 85.49(9) .
O2 Nb1 S2 78.97(9) .
Cl2 Nb1 S2 145.56(4) .
Cl1 Nb1 S2 69.65(3) .
Cl3 Nb1 S2 138.23(4) .
S1 Nb1 S2 71.00(3) .
C9 S1 C1 98.6(2) .
C9 S1 Nb1 101.46(14) .
C1 S1 Nb1 111.70(13) .
C2 C1 C8 115.3(4) .
C2 C1 S1 104.4(3) .
C8 C1 S1 110.5(3) .
C1 C2 C3 116.1(4) .
C1 C2 S2 104.9(3) .
C3 C2 S2 112.1(3) .
C24 S2 C2 99.2(2) .
C24 S2 Nb1 102.79(15) .
C2 S2 Nb1 109.95(14) .
C4 C3 C2 118.0(4) .
C3 C4 C5 117.2(4) .
C4 C5 C6 115.7(5) .
C5 C6 C7 116.0(4) .
C6 C7 C8 118.6(4) .
C7 C8 C1 113.6(4) .
C10 C9 S1 114.8(3) .
C11 C10 C15 119.4(4) .
C11 C10 C9 119.4(4) .
C15 C10 C9 121.2(4) .
C10 C11 C12 121.9(4) .
C13 C12 C11 117.0(5) .
C13 C12 C16 122.5(4) .
C11 C12 C16 120.5(4) .
C12 C13 C14 124.7(4) .
C13 C14 C15 115.9(4) .
C13 C14 C20 120.8(4) .
C15 C14 C20 123.3(4) .
O1 C15 C14 121.5(4) .
O1 C15 C10 117.4(4) .
C14 C15 C10 121.1(4) .
C17 C16 C18 110.0(6) .
C17 C16 C12 111.1(5) .
C18 C16 C12 112.7(5) .
C17 C16 C19 107.9(6) .
C18 C16 C19 107.7(6) .
C12 C16 C19 107.3(5) .
C14 C20 C23 111.6(4) .
C14 C20 C21 108.9(4) .
C23 C20 C21 107.6(4) .
C14 C20 C22 111.2(4) .
C23 C20 C22 106.9(4) .
C21 C20 C22 110.4(4) .
C15 O1 Nb1 152.8(3) .
C25 C24 S2 117.0(3) .
C26 C25 C30 119.7(5) .
C26 C25 C24 116.9(4) .
C30 C25 C24 123.3(4) .
C25 C26 C27 121.8(5) .
C28 C27 C26 117.3(5) .
C28 C27 C57 134.2(8) .
C26 C27 C57 108.0(8) .
C28 C27 C31 113.6(6) .
C26 C27 C31 129.0(6) .
C57 C27 C31 22.4(6) .
C27 C28 C29 123.7(5) .
C28 C29 C30 116.7(5) .
C28 C29 C35 120.4(5) .
C30 C29 C35 122.8(4) .
O2 C30 C25 118.9(4) .
O2 C30 C29 120.5(4) .
C25 C30 C29 120.6(4) .
C32 C31 C34 110.0(9) .
C32 C31 C33 110.2(10) .
C34 C31 C33 110.2(11) .
C32 C31 C27 112.8(8) .
C34 C31 C27 107.7(8) .
C33 C31 C27 105.8(8) .
C37 C35 C29 113.9(4) .
C37 C35 C36 106.6(4) .
C29 C35 C36 109.0(4) .
C37 C35 C38 106.5(4) .
C29 C35 C38 110.1(4) .
C36 C35 C38 110.7(4) .
C30 O2 Nb1 154.6(3) .
C40 C39 C44 120.0(5) .
C41 C40 C39 120.2(5) .
C40 C41 C42 119.7(5) .
C43 C42 C41 119.6(5) .
C42 C43 C44 121.4(5) .
C43 C44 C39 119.1(5) .
C46 C45 C50 119.2(6) .
C47 C46 C45 120.0(6) .
C46 C47 C48 120.9(6) .
C49 C48 C47 119.2(5) .
C50 C49 C48 120.2(5) .
C49 C50 C45 120.4(5) .
C56 C51 C52 132.1(6) .
C56 C51 C61 72.9(7) .
C52 C51 C61 64.7(6) .
C56 C51 C64 81.2(14) .
C52 C51 C64 96.6(12) .
C61 C51 C64 114.7(7) .
C51 C52 C53 114.4(7) .
C54 C53 C52 113.9(7) .
C55 C54 C53 130.6(6) .
C55 C54 C62 73.3(12) .
C53 C54 C62 102.3(13) .
C55 C54 C61 74.2(7) .
C53 C54 C61 64.1(7) .
C62 C54 C61 116.6(7) .
C54 C55 C56 114.6(7) .
C51 C56 C55 113.9(7) .
C60 C57 C27 105.6(11) .
C60 C57 C59 104.3(14) .
C27 C57 C59 117.7(10) .
C60 C57 C58 107.6(14) .
C27 C57 C58 112.0(9) .
C59 C57 C58 108.9(12) .
C51 C61 C54 124.3(7) .
C63 C62 C54 119.6(7) .
C64 C63 C62 121.7(8) .
C64 C63 C63 123.3(19) 3_666
C62 C63 C63 114.5(19) 3_666
C63 C64 C51 121.9(7) .

loop_
_geom_bond_atom_site_label_1
_geom_bond_atom_site_label_2
_geom_bond_distance
_geom_bond_site_symmetry_2
Nb1 O1 1.887(3) .
Nb1 O2 1.896(3) .
Nb1 Cl2 2.4399(12) .
Nb1 Cl1 2.4528(12) .
Nb1 Cl3 2.4579(12) .
Nb1 S1 2.6765(12) .
Nb1 S2 2.6889(13) .
S1 C9 1.823(4) .
S1 C1 1.832(4) .
C1 C2 1.518(6) .
C1 C8 1.549(6) .
C2 C3 1.535(6) .
C2 S2 1.835(4) .
S2 C24 1.817(5) .
C3 C4 1.515(7) .
C4 C5 1.531(7) .
C5 C6 1.539(7) .
C6 C7 1.542(7) .
C7 C8 1.542(7) .
C9 C10 1.509(6) .
C10 C11 1.378(6) .
C10 C15 1.419(6) .
C11 C12 1.392(7) .
C12 C13 1.391(6) .
C12 C16 1.535(7) .
C13 C14 1.402(7) .
C14 C15 1.404(6) .
C14 C20 1.527(6) .
C15 O1 1.374(5) .
C16 C17 1.507(8) .
C16 C18 1.535(8) .
C16 C19 1.570(9) .
C20 C23 1.543(7) .
C20 C21 1.543(6) .
C20 C22 1.544(6) .
C24 C25 1.514(7) .
C25 C26 1.385(7) .
C25 C30 1.405(7) .
C26 C27 1.390(8) .
C27 C28 1.388(8) .
C27 C57 1.546(10) .
C27 C31 1.579(12) .
C28 C29 1.407(7) .
C29 C30 1.409(7) .
C29 C35 1.541(7) .
C30 O2 1.367(5) .
C31 C32 1.535(9) .
C31 C34 1.537(9) .
C31 C33 1.541(9) .
C35 C37 1.518(7) .
C35 C36 1.545(7) .
C35 C38 1.556(7) .
C39 C40 1.374(8) .
C39 C44 1.379(8) .
C40 C41 1.372(8) .
C41 C42 1.385(7) .
C42 C43 1.355(7) .
C43 C44 1.371(7) .
C45 C46 1.396(7) .
C45 C50 1.398(7) .
C46 C47 1.374(7) .
C47 C48 1.396(7) .
C48 C49 1.389(7) .
C49 C50 1.382(7) .
C51 C56 1.354(8) .
C51 C52 1.354(8) .
C51 C61 1.419(9) .
C51 C64 1.439(9) .
C52 C53 1.416(9) .
C53 C54 1.388(8) .
C54 C55 1.346(8) .
C54 C62 1.416(9) .
C54 C61 1.452(8) .
C55 C56 1.425(9) .
C57 C60 1.540(10) .
C57 C59 1.548(10) .
C57 C58 1.551(10) .
C62 C63 1.398(9) .
C63 C64 1.391(9) .
C63 C63 1.48(2) 3_666

loop_
_geom_torsion_atom_site_label_1
_geom_torsion_atom_site_label_2
_geom_torsion_atom_site_label_3
_geom_torsion_atom_site_label_4
_geom_torsion
_geom_torsion_site_symmetry_1
_geom_torsion_site_symmetry_4
O1 Nb1 S1 C9 -29.09(16) . .
O2 Nb1 S1 C9 163.00(16) . .
Cl2 Nb1 S1 C9 54.36(16) . .
Cl1 Nb1 S1 C9 -109.23(15) . .
Cl3 Nb1 S1 C9 71.86(15) . .
S2 Nb1 S1 C9 -118.00(15) . .
O1 Nb1 S1 C1 75.03(19) . .
O2 Nb1 S1 C1 -92.88(19) . .
Cl2 Nb1 S1 C1 158.48(17) . .
Cl1 Nb1 S1 C1 -5.11(19) . .
Cl3 Nb1 S1 C1 175.98(17) . .
S2 Nb1 S1 C1 -13.88(16) . .
C9 S1 C1 C2 156.9(3) . .
Nb1 S1 C1 C2 50.8(3) . .
C9 S1 C1 C8 -78.6(3) . .
Nb1 S1 C1 C8 175.4(3) . .
C8 C1 C2 C3 48.4(6) . .
S1 C1 C2 C3 169.8(3) . .
C8 C1 C2 S2 172.6(3) . .
S1 C1 C2 S2 -66.0(3) . .
C1 C2 S2 C24 162.2(3) . .
C3 C2 S2 C24 -71.1(4) . .
C1 C2 S2 Nb1 54.9(3) . .
C3 C2 S2 Nb1 -178.4(3) . .
O1 Nb1 S2 C24 156.98(18) . .
O2 Nb1 S2 C24 -31.14(18) . .
Cl2 Nb1 S2 C24 65.24(18) . .
Cl1 Nb1 S2 C24 63.07(16) . .
Cl3 Nb1 S2 C24 -109.08(17) . .
S1 Nb1 S2 C24 -122.90(16) . .
O1 Nb1 S2 C2 -98.10(18) . .
O2 Nb1 S2 C2 73.79(19) . .
Cl2 Nb1 S2 C2 170.17(17) . .
Cl1 Nb1 S2 C2 167.99(17) . .
Cl3 Nb1 S2 C2 -4.15(18) . .
S1 Nb1 S2 C2 -17.98(16) . .
C1 C2 C3 C4 62.7(5) . .
S2 C2 C3 C4 -57.7(5) . .
C2 C3 C4 C5 -63.9(6) . .
C3 C4 C5 C6 -44.7(6) . .
C4 C5 C6 C7 100.0(6) . .
C5 C6 C7 C8 -64.7(7) . .
C6 C7 C8 C1 64.7(6) . .
C2 C1 C8 C7 -103.5(5) . .
S1 C1 C8 C7 138.4(4) . .
C1 S1 C9 C10 -52.2(4) . .
Nb1 S1 C9 C10 62.1(3) . .
S1 C9 C10 C11 126.6(4) . .
S1 C9 C10 C15 -54.9(5) . .
C15 C10 C11 C12 -0.9(7) . .
C9 C10 C11 C12 177.6(4) . .
C10 C11 C12 C13 -2.0(7) . .
C10 C11 C12 C16 176.3(5) . .
C11 C12 C13 C14 1.7(7) . .
C16 C12 C13 C14 -176.6(5) . .
C12 C13 C14 C15 1.6(7) . .
C12 C13 C14 C20 -179.2(4) . .
C13 C14 C15 O1 175.1(4) . .
C20 C14 C15 O1 -4.1(6) . .
C13 C14 C15 C10 -4.7(6) . .
C20 C14 C15 C10 176.2(4) . .
C11 C10 C15 O1 -175.3(4) . .
C9 C10 C15 O1 6.2(6) . .
C11 C10 C15 C14 4.5(6) . .
C9 C10 C15 C14 -174.0(4) . .
C13 C12 C16 C17 -134.9(6) . .
C11 C12 C16 C17 46.8(8) . .
C13 C12 C16 C18 -11.0(8) . .
C11 C12 C16 C18 170.7(6) . .
C13 C12 C16 C19 107.4(6) . .
C11 C12 C16 C19 -70.9(6) . .
C13 C14 C20 C23 16.0(6) . .
C15 C14 C20 C23 -164.9(4) . .
C13 C14 C20 C21 -102.7(5) . .
C15 C14 C20 C21 76.4(5) . .
C13 C14 C20 C22 135.4(5) . .
C15 C14 C20 C22 -45.5(6) . .
C14 C15 O1 Nb1 -143.1(5) . .
C10 C15 O1 Nb1 36.6(7) . .
O2 Nb1 O1 C15 26.8(8) . .
Cl2 Nb1 O1 C15 -160.4(5) . .
Cl1 Nb1 O1 C15 123.6(5) . .
Cl3 Nb1 O1 C15 -83.9(5) . .
S1 Nb1 O1 C15 -17.3(5) . .
S2 Nb1 O1 C15 54.2(5) . .
C2 S2 C24 C25 -56.5(4) . .
Nb1 S2 C24 C25 56.5(3) . .
S2 C24 C25 C26 137.3(4) . .
S2 C24 C25 C30 -46.8(5) . .
C30 C25 C26 C27 -2.9(7) . .
C24 C25 C26 C27 173.2(4) . .
C25 C26 C27 C28 0.4(7) . .
C25 C26 C27 C57 -173.0(6) . .
C25 C26 C27 C31 177.9(6) . .
C26 C27 C28 C29 1.9(7) . .
C57 C27 C28 C29 173.2(8) . .
C31 C27 C28 C29 -175.9(5) . .
C27 C28 C29 C30 -1.6(7) . .
C27 C28 C29 C35 177.4(4) . .
C26 C25 C30 O2 -178.7(4) . .
C24 C25 C30 O2 5.5(6) . .
C26 C25 C30 C29 3.1(6) . .
C24 C25 C30 C29 -172.7(4) . .
C28 C29 C30 O2 -179.1(4) . .
C35 C29 C30 O2 1.9(6) . .
C28 C29 C30 C25 -0.9(6) . .
C35 C29 C30 C25 -179.9(4) . .
C28 C27 C31 C32 56.4(9) . .
C26 C27 C31 C32 -121.1(8) . .
C57 C27 C31 C32 -144(2) . .
C28 C27 C31 C34 -65.1(9) . .
C26 C27 C31 C34 117.4(8) . .
C57 C27 C31 C34 94(2) . .
C28 C27 C31 C33 177.0(8) . .
C26 C27 C31 C33 -0.5(12) . .
C57 C27 C31 C33 -23.8(16) . .
C28 C29 C35 C37 5.4(6) . .
C30 C29 C35 C37 -175.6(4) . .
C28 C29 C35 C36 -113.5(5) . .
C30 C29 C35 C36 65.5(6) . .
C28 C29 C35 C38 124.9(5) . .
C30 C29 C35 C38 -56.1(6) . .
C25 C30 O2 Nb1 18.2(8) . .
C29 C30 O2 Nb1 -163.6(4) . .
O1 Nb1 O2 C30 27.9(9) . .
Cl2 Nb1 O2 C30 -144.8(6) . .
Cl1 Nb1 O2 C30 -69.2(6) . .
Cl3 Nb1 O2 C30 139.4(6) . .
S1 Nb1 O2 C30 71.0(6) . .
S2 Nb1 O2 C30 0.0(6) . .
C44 C39 C40 C41 -0.9(11) . .
C39 C40 C41 C42 -0.6(10) . .
C40 C41 C42 C43 0.9(9) . .
C41 C42 C43 C44 0.3(9) . .
C42 C43 C44 C39 -1.8(9) . .
C40 C39 C44 C43 2.1(10) . .
C50 C45 C46 C47 2.1(13) . .
C45 C46 C47 C48 0.5(13) . .
C46 C47 C48 C49 -2.3(12) . .
C47 C48 C49 C50 1.4(11) . .
C48 C49 C50 C45 1.2(12) . .
C46 C45 C50 C49 -2.9(12) . .
C56 C51 C52 C53 1.9(14) . .
C61 C51 C52 C53 32.0(7) . .
C64 C51 C52 C53 -82.3(9) . .
C51 C52 C53 C54 -1.9(10) . .
C52 C53 C54 C55 6(2) . .
C52 C53 C54 C62 84.3(11) . .
C52 C53 C54 C61 -29.5(7) . .
C53 C54 C55 C56 -9(3) . .
C62 C54 C55 C56 -100.6(17) . .
C61 C54 C55 C56 24.3(15) . .
C52 C51 C56 C55 -4(3) . .
C61 C51 C56 C55 -32.8(15) . .
C64 C51 C56 C55 86.6(18) . .
C54 C55 C56 C51 7(3) . .
C28 C27 C57 C60 -1.1(16) . .
C26 C27 C57 C60 170.8(12) . .
C31 C27 C57 C60 -28.0(17) . .
C28 C27 C57 C59 -116.9(13) . .
C26 C27 C57 C59 55.0(14) . .
C31 C27 C57 C59 -144(3) . .
C28 C27 C57 C58 115.7(12) . .
C26 C27 C57 C58 -72.4(13) . .
C31 C27 C57 C58 89(2) . .
C56 C51 C61 C54 70.2(12) . .
C52 C51 C61 C54 -86.9(10) . .
C64 C51 C61 C54 -1.3(12) . .
C55 C54 C61 C51 -67.1(10) . .
C53 C54 C61 C51 85.6(11) . .
C62 C54 C61 C51 -5.6(11) . .
C55 C54 C62 C63 74.2(19) . .
C53 C54 C62 C63 -55(2) . .
C61 C54 C62 C63 12(2) . .
C54 C62 C63 C64 -12(3) . .
C54 C62 C63 C63 160(2) . 3_666
C62 C63 C64 C51 5(3) . .
C63 C63 C64 C51 -167(3) 3_666 .
C56 C51 C64 C63 -65(2) . .
C52 C51 C64 C63 67(2) . .
C61 C51 C64 C63 2(3) . .
